data_7120098
loop_
_publ_author_name
'Zhu, Yi-Long'
'Wang, Ai-Fang'
'Du, Jian-Yu'
'Leng, Bo-Rong'
'Tu, Shu-Jiang'
'Wang, Decai'
'Wei, Ping'
'Hao, Wen-Juan'
'Jiang, Bo'

_publ_section_title
;
 Ag-catalyzed difluorohydration of \b-alkynyl ketones for
 diastereoselective synthesis of 1,5-diconboyl compounds
;
_journal_name_full 'Chem. Commun.'
_journal_paper_doi 10.1039/C7CC02088K
_journal_year 2017
_chemical_formula_sum 'C19 H15 Cl F2 O2'
_chemical_formula_weight 348.76
_chemical_name_systematic
; 
 ? 
;
_space_group_IT_number 2
_symmetry_cell_setting triclinic
_symmetry_space_group_name_Hall '-P 1'
_symmetry_space_group_name_H-M 'P -1'
_atom_sites_solution_hydrogens geom
_atom_sites_solution_primary direct
_atom_sites_solution_secondary difmap
_audit_creation_method SHELXL-97
_audit_update_record
;
2017-03-17 deposited with the CCDC.
2017-05-05 downloaded from the CCDC.
;
_cell_angle_alpha 99.780(2)
_cell_angle_beta 97.338(2)
_cell_angle_gamma 105.440(3)
_cell_formula_units_Z 4
_cell_length_a 10.6148(8)
_cell_length_b 10.7588(9)
_cell_length_c 15.7912(13)
_cell_measurement_reflns_used 1823
_cell_measurement_temperature 298(2)
_cell_measurement_theta_max 21.177
_cell_measurement_theta_min 2.211
_cell_volume 1684.4(2)
_computing_cell_refinement 'Bruker SMART'
_computing_data_collection 'Bruker SMART'
_computing_data_reduction 'Bruker SHELXTL'
_computing_molecular_graphics 'Bruker SHELXTL'
_computing_publication_material 'Bruker SHELXTL'
_computing_structure_refinement 'SHELXL-97 (Sheldrick, 1997)'
_computing_structure_solution 'SHELXS-97 (Sheldrick, 1990)'
_diffrn_ambient_temperature 298(2)
_diffrn_measured_fraction_theta_full 0.982
_diffrn_measured_fraction_theta_max 0.982
_diffrn_measurement_device_type 'CCD area detector'
_diffrn_measurement_method 'phi and omega scans'
_diffrn_radiation_monochromator graphite
_diffrn_radiation_source 'fine-focus sealed tube'
_diffrn_radiation_type MoK\a
_diffrn_radiation_wavelength 0.71073
_diffrn_reflns_av_R_equivalents 0.0354
_diffrn_reflns_av_sigmaI/netI 0.0517
_diffrn_reflns_limit_h_max 8
_diffrn_reflns_limit_h_min -12
_diffrn_reflns_limit_k_max 12
_diffrn_reflns_limit_k_min -12
_diffrn_reflns_limit_l_max 18
_diffrn_reflns_limit_l_min -18
_diffrn_reflns_number 17276
_diffrn_reflns_theta_full 25.02
_diffrn_reflns_theta_max 25.02
_diffrn_reflns_theta_min 2.21
_exptl_absorpt_coefficient_mu 0.255
_exptl_absorpt_correction_T_max 0.9183
_exptl_absorpt_correction_T_min 0.8895
_exptl_absorpt_correction_type multi-scan
_exptl_absorpt_process_details sadabs
_exptl_crystal_colour white
_exptl_crystal_density_diffrn 1.375
_exptl_crystal_density_method 'not measured'
_exptl_crystal_description block
_exptl_crystal_F_000 720
_exptl_crystal_size_max 0.47
_exptl_crystal_size_mid 0.40
_exptl_crystal_size_min 0.34
_refine_diff_density_max 0.438
_refine_diff_density_min -0.316
_refine_diff_density_rms 0.048
_refine_ls_extinction_method none
_refine_ls_goodness_of_fit_ref 1.091
_refine_ls_hydrogen_treatment mixed
_refine_ls_matrix_type full
_refine_ls_number_parameters 435
_refine_ls_number_reflns 5837
_refine_ls_number_restraints 0
_refine_ls_restrained_S_all 1.091
_refine_ls_R_factor_all 0.1032
_refine_ls_R_factor_gt 0.0588
_refine_ls_shift/su_max 0.000
_refine_ls_shift/su_mean 0.000
_refine_ls_structure_factor_coef Fsqd
_refine_ls_weighting_details 'calc w=1/[\s^2^(Fo^2^)+(0.0693P)^2^+0.0000P] where P=(Fo^2^+2Fc^2^)/3'
_refine_ls_weighting_scheme calc
_refine_ls_wR_factor_gt 0.1364
_refine_ls_wR_factor_ref 0.1541
_reflns_number_gt 3453
_reflns_number_total 5837
_reflns_threshold_expression >2sigma(I)
_cod_data_source_file c7cc02088k2.cif
_cod_data_source_block 160107b
_cod_depositor_comments
;
The following automatic conversions were performed:

'_symmetry_cell_setting' value 'Triclinic' changed to 'triclinic'
according to
/home/data/users/saulius/crontab/automatic-downloads/rss-feeds/RSC/lib/dictionaries/cif_core.dic
dictionary named 'cif_core.dic' version 2.4.2 from 2011-04-26.

Automatic conversion script
Id: cif_fix_values 4973 2017-02-22 13:04:09Z antanas 
;
_cod_original_sg_symbol_H-M P-1
_cod_database_code 7120098

loop_
_symmetry_equiv_pos_as_xyz
'x, y, z'
'-x, -y, -z'

loop_
_atom_site_label
_atom_site_type_symbol
_atom_site_fract_x
_atom_site_fract_y
_atom_site_fract_z
_atom_site_U_iso_or_equiv
_atom_site_adp_type
_atom_site_occupancy
_atom_site_symmetry_multiplicity
_atom_site_calc_flag
_atom_site_refinement_flags
Cl1 Cl 0.97214(9) 0.32797(9) 0.07304(6) 0.0720(3) Uani 1 1 d .
Cl2 Cl 1.21384(12) 0.51059(12) 0.29363(6) 0.1045(4) Uani 1 1 d .
F1 F 0.7782(2) 0.85302(19) 0.23159(11) 0.0741(6) Uani 1 1 d .
F2 F 0.52892(19) 0.51192(18) -0.16508(12) 0.0747(6) Uani 1 1 d .
F3 F 1.1943(2) 0.51125(19) 0.71609(11) 0.0816(6) Uani 1 1 d .
F4 F 0.8566(2) -0.00164(19) 0.42274(14) 0.0958(7) Uani 1 1 d .
O1 O 0.6487(2) 0.7402(2) 0.07747(14) 0.0686(6) Uani 1 1 d .
O2 O 0.7678(2) 0.7685(2) -0.09327(16) 0.0728(7) Uani 1 1 d .
O3 O 1.0142(2) 0.3174(2) 0.61919(14) 0.0718(7) Uani 1 1 d .
O4 O 0.7492(2) 0.2438(2) 0.48015(17) 0.0788(7) Uani 1 1 d .
C1 C 1.0783(4) 0.8380(4) 0.2121(2) 0.0877(12) Uani 1 1 d .
H1A H 1.1604 0.8898 0.2055 0.105 Uiso 1 1 calc R
H1B H 1.0740 0.7770 0.2477 0.105 Uiso 1 1 calc R
C2 C 0.9680(4) 0.8511(3) 0.1709(2) 0.0610(9) Uani 1 1 d .
C3 C 0.8375(3) 0.7686(3) 0.18527(19) 0.0563(8) Uani 1 1 d .
H3 H 0.8526 0.7041 0.2193 0.068 Uiso 1 1 calc R
C4 C 0.7397(3) 0.6976(3) 0.10042(19) 0.0486(7) Uani 1 1 d .
C5 C 0.7582(3) 0.5789(3) 0.04600(18) 0.0437(7) Uani 1 1 d .
C6 C 0.8462(3) 0.5170(3) 0.08051(19) 0.0488(7) Uani 1 1 d .
H6 H 0.8952 0.5514 0.1368 0.059 Uiso 1 1 calc R
C7 C 0.8608(3) 0.4042(3) 0.0311(2) 0.0508(7) Uani 1 1 d .
C8 C 0.7904(3) 0.3529(3) -0.0519(2) 0.0571(8) Uani 1 1 d .
H8 H 0.8010 0.2773 -0.0850 0.069 Uiso 1 1 calc R
C9 C 0.7037(3) 0.4144(3) -0.08621(19) 0.0536(8) Uani 1 1 d .
H9 H 0.6558 0.3788 -0.1427 0.064 Uiso 1 1 calc R
C10 C 0.6853(3) 0.5272(3) -0.03945(18) 0.0449(7) Uani 1 1 d .
C11 C 0.5885(3) 0.5886(3) -0.08100(18) 0.0488(7) Uani 1 1 d .
H11 H 0.5195 0.5902 -0.0455 0.059 Uiso 1 1 calc R
C12 C 0.6501(3) 0.7284(3) -0.09451(19) 0.0522(8) Uani 1 1 d .
C13 C 0.5591(3) 0.8094(3) -0.11051(18) 0.0480(7) Uani 1 1 d .
C14 C 0.4244(3) 0.7520(3) -0.1415(2) 0.0606(8) Uani 1 1 d .
H14 H 0.3881 0.6608 -0.1521 0.073 Uiso 1 1 calc R
C15 C 0.3440(3) 0.8310(4) -0.1564(2) 0.0723(10) Uani 1 1 d .
H15 H 0.2538 0.7925 -0.1787 0.087 Uiso 1 1 calc R
C16 C 0.3958(4) 0.9654(4) -0.1388(2) 0.0739(10) Uani 1 1 d .
H16 H 0.3411 1.0180 -0.1488 0.089 Uiso 1 1 calc R
C17 C 0.5278(4) 1.0215(3) -0.1067(2) 0.0750(10) Uani 1 1 d .
H17 H 0.5626 1.1129 -0.0937 0.090 Uiso 1 1 calc R
C18 C 0.6101(3) 0.9454(3) -0.0934(2) 0.0619(9) Uani 1 1 d .
H18 H 0.7005 0.9851 -0.0728 0.074 Uiso 1 1 calc R
C19 C 0.9632(4) 0.9454(4) 0.1124(3) 0.0875(12) Uani 1 1 d .
H19A H 1.0507 1.0045 0.1175 0.131 Uiso 1 1 calc R
H19B H 0.9041 0.9951 0.1290 0.131 Uiso 1 1 calc R
H19C H 0.9317 0.8973 0.0530 0.131 Uiso 1 1 calc R
C20 C 1.4348(4) 0.5651(4) 0.6026(3) 0.1070(15) Uani 1 1 d .
H20A H 1.5175 0.5529 0.5985 0.128 Uiso 1 1 calc R
H20B H 1.4191 0.6435 0.5943 0.128 Uiso 1 1 calc R
C21 C 1.3394(3) 0.4707(3) 0.6203(2) 0.0621(9) Uani 1 1 d .
C22 C 1.2073(3) 0.4947(3) 0.62841(18) 0.0586(8) Uani 1 1 d .
H22 H 1.2038 0.5746 0.6076 0.070 Uiso 1 1 calc R
C23 C 1.0883(3) 0.3791(3) 0.57869(19) 0.0528(8) Uani 1 1 d .
C24 C 1.0698(3) 0.3433(3) 0.48157(19) 0.0507(8) Uani 1 1 d .
C25 C 1.1384(3) 0.4315(3) 0.43740(19) 0.0592(8) Uani 1 1 d .
H25 H 1.1928 0.5139 0.4682 0.071 Uiso 1 1 calc R
C26 C 1.1267(3) 0.3983(4) 0.3475(2) 0.0668(9) Uani 1 1 d .
C27 C 1.0477(4) 0.2765(4) 0.3019(2) 0.0776(11) Uani 1 1 d .
H27 H 1.0419 0.2530 0.2417 0.093 Uiso 1 1 calc R
C28 C 0.9772(4) 0.1894(4) 0.3455(2) 0.0711(10) Uani 1 1 d .
H28 H 0.9223 0.1077 0.3138 0.085 Uiso 1 1 calc R
C29 C 0.9856(3) 0.2199(3) 0.4354(2) 0.0554(8) Uani 1 1 d .
C30 C 0.9069(3) 0.1218(3) 0.4802(2) 0.0614(9) Uani 1 1 d .
H30 H 0.9642 0.1146 0.5318 0.074 Uiso 1 1 calc R
C31 C 0.7840(3) 0.1563(3) 0.5072(2) 0.0590(8) Uani 1 1 d .
C32 C 0.7095(3) 0.0792(3) 0.5630(2) 0.0613(9) Uani 1 1 d .
C33 C 0.6062(4) 0.1170(4) 0.5941(2) 0.0790(11) Uani 1 1 d .
H33 H 0.5858 0.1906 0.5798 0.095 Uiso 1 1 calc R
C34 C 0.5335(4) 0.0475(5) 0.6457(3) 0.0943(13) Uani 1 1 d .
H34 H 0.4651 0.0747 0.6667 0.113 Uiso 1 1 calc R
C35 C 0.5612(5) -0.0611(4) 0.6664(3) 0.0938(13) Uani 1 1 d .
H35 H 0.5102 -0.1092 0.7002 0.113 Uiso 1 1 calc R
C36 C 0.6642(5) -0.1001(4) 0.6375(3) 0.0893(12) Uani 1 1 d .
H36 H 0.6844 -0.1732 0.6529 0.107 Uiso 1 1 calc R
C37 C 0.7379(4) -0.0301(3) 0.5854(2) 0.0737(10) Uani 1 1 d .
H37 H 0.8071 -0.0570 0.5654 0.088 Uiso 1 1 calc R
C38 C 1.3566(4) 0.3447(4) 0.6342(3) 0.0925(12) Uani 1 1 d .
H38A H 1.4430 0.3408 0.6246 0.139 Uiso 1 1 calc R
H38B H 1.2897 0.2736 0.5942 0.139 Uiso 1 1 calc R
H38C H 1.3482 0.3372 0.6931 0.139 Uiso 1 1 calc R

loop_
_atom_site_aniso_label
_atom_site_aniso_U_11
_atom_site_aniso_U_22
_atom_site_aniso_U_33
_atom_site_aniso_U_23
_atom_site_aniso_U_13
_atom_site_aniso_U_12
Cl1 0.0743(6) 0.0719(6) 0.0866(6) 0.0328(5) 0.0202(5) 0.0371(5)
Cl2 0.1130(9) 0.1188(9) 0.0709(7) 0.0344(6) 0.0288(6) 0.0015(7)
F1 0.0967(14) 0.0686(13) 0.0619(11) 0.0053(10) 0.0270(11) 0.0322(11)
F2 0.0828(13) 0.0582(12) 0.0685(12) 0.0032(10) -0.0172(10) 0.0173(10)
F3 0.1021(15) 0.0752(14) 0.0505(11) -0.0045(10) 0.0107(11) 0.0101(12)
F4 0.1213(18) 0.0563(13) 0.0935(15) -0.0039(12) 0.0204(14) 0.0108(12)
O1 0.0722(15) 0.0621(15) 0.0725(15) 0.0001(12) 0.0048(13) 0.0343(13)
O2 0.0474(14) 0.0727(16) 0.1082(19) 0.0439(14) 0.0221(13) 0.0150(12)
O3 0.0735(16) 0.0746(17) 0.0552(13) 0.0097(12) 0.0199(12) 0.0002(13)
O4 0.0673(16) 0.0683(16) 0.1062(19) 0.0334(15) 0.0113(14) 0.0220(13)
C1 0.078(3) 0.097(3) 0.066(2) -0.012(2) 0.004(2) 0.011(2)
C2 0.065(2) 0.057(2) 0.0487(19) -0.0045(16) 0.0042(18) 0.0089(18)
C3 0.074(2) 0.0497(19) 0.0476(18) 0.0045(15) 0.0141(17) 0.0247(17)
C4 0.0534(19) 0.0428(18) 0.0525(18) 0.0146(15) 0.0157(16) 0.0134(15)
C5 0.0460(16) 0.0375(16) 0.0482(17) 0.0134(14) 0.0137(14) 0.0080(13)
C6 0.0481(17) 0.0473(19) 0.0498(17) 0.0133(15) 0.0108(14) 0.0092(15)
C7 0.0516(18) 0.0461(18) 0.060(2) 0.0181(16) 0.0175(16) 0.0153(15)
C8 0.065(2) 0.0462(19) 0.064(2) 0.0104(17) 0.0164(18) 0.0212(17)
C9 0.0578(19) 0.0488(19) 0.0479(18) 0.0035(15) 0.0065(15) 0.0106(16)
C10 0.0427(16) 0.0426(17) 0.0512(18) 0.0150(15) 0.0122(14) 0.0108(14)
C11 0.0446(17) 0.0471(18) 0.0500(18) 0.0050(15) 0.0061(15) 0.0101(15)
C12 0.0470(19) 0.054(2) 0.0554(18) 0.0150(16) 0.0105(15) 0.0119(16)
C13 0.0473(18) 0.0449(18) 0.0523(18) 0.0123(15) 0.0136(15) 0.0115(15)
C14 0.052(2) 0.054(2) 0.074(2) 0.0171(17) 0.0063(17) 0.0127(17)
C15 0.051(2) 0.075(3) 0.094(3) 0.019(2) 0.0111(19) 0.025(2)
C16 0.079(3) 0.066(3) 0.092(3) 0.023(2) 0.023(2) 0.039(2)
C17 0.081(3) 0.047(2) 0.098(3) 0.016(2) 0.020(2) 0.019(2)
C18 0.054(2) 0.055(2) 0.075(2) 0.0149(18) 0.0115(17) 0.0113(17)
C19 0.094(3) 0.068(3) 0.088(3) 0.019(2) 0.020(2) 0.000(2)
C20 0.069(3) 0.089(3) 0.160(5) 0.040(3) 0.016(3) 0.011(2)
C21 0.058(2) 0.061(2) 0.057(2) 0.0071(17) 0.0004(17) 0.0084(18)
C22 0.074(2) 0.053(2) 0.0406(17) 0.0079(15) 0.0077(16) 0.0083(17)
C23 0.060(2) 0.051(2) 0.0477(18) 0.0080(16) 0.0113(16) 0.0171(17)
C24 0.0535(19) 0.053(2) 0.0463(17) 0.0086(16) 0.0099(15) 0.0175(16)
C25 0.0544(19) 0.066(2) 0.0495(19) 0.0064(17) 0.0005(16) 0.0121(17)
C26 0.067(2) 0.078(3) 0.053(2) 0.017(2) 0.0131(18) 0.015(2)
C27 0.098(3) 0.081(3) 0.044(2) 0.004(2) 0.006(2) 0.018(2)
C28 0.085(3) 0.060(2) 0.052(2) -0.0025(18) -0.0034(19) 0.012(2)
C29 0.0551(19) 0.054(2) 0.0517(19) 0.0031(16) 0.0027(16) 0.0154(16)
C30 0.069(2) 0.0409(19) 0.062(2) -0.0054(16) 0.0061(18) 0.0085(17)
C31 0.058(2) 0.049(2) 0.061(2) 0.0053(17) -0.0025(17) 0.0093(17)
C32 0.055(2) 0.055(2) 0.063(2) 0.0083(18) -0.0010(17) 0.0057(17)
C33 0.082(3) 0.072(3) 0.084(3) 0.016(2) 0.019(2) 0.022(2)
C34 0.087(3) 0.092(3) 0.103(3) 0.018(3) 0.034(3) 0.018(3)
C35 0.097(3) 0.083(3) 0.080(3) 0.013(2) 0.021(3) -0.009(3)
C36 0.102(3) 0.064(3) 0.095(3) 0.025(2) 0.014(3) 0.011(2)
C37 0.076(2) 0.055(2) 0.083(3) 0.014(2) 0.013(2) 0.0094(19)
C38 0.091(3) 0.078(3) 0.117(3) 0.029(3) 0.021(3) 0.035(2)

loop_
_atom_type_symbol
_atom_type_description
_atom_type_scat_dispersion_real
_atom_type_scat_dispersion_imag
_atom_type_scat_source
C C 0.0033 0.0016 'International Tables Vol C Tables 4.2.6.8 and 6.1.1.4'
H H 0.0000 0.0000 'International Tables Vol C Tables 4.2.6.8 and 6.1.1.4'
O O 0.0106 0.0060 'International Tables Vol C Tables 4.2.6.8 and 6.1.1.4'
F F 0.0171 0.0103 'International Tables Vol C Tables 4.2.6.8 and 6.1.1.4'
Cl Cl 0.1484 0.1585 'International Tables Vol C Tables 4.2.6.8 and 6.1.1.4'

loop_
_geom_angle_atom_site_label_1
_geom_angle_atom_site_label_2
_geom_angle_atom_site_label_3
_geom_angle
C2 C1 H1A 120.0
C2 C1 H1B 120.0
H1A C1 H1B 120.0
C1 C2 C19 124.5(4)
C1 C2 C3 118.4(3)
C19 C2 C3 117.1(3)
F1 C3 C2 107.8(2)
F1 C3 C4 106.6(2)
C2 C3 C4 113.3(2)
F1 C3 H3 109.7
C2 C3 H3 109.7
C4 C3 H3 109.7
O1 C4 C5 120.8(3)
O1 C4 C3 119.4(3)
C5 C4 C3 119.8(3)
C6 C5 C10 119.8(3)
C6 C5 C4 119.8(3)
C10 C5 C4 120.4(2)
C7 C6 C5 120.0(3)
C7 C6 H6 120.0
C5 C6 H6 120.0
C8 C7 C6 120.8(3)
C8 C7 Cl1 119.0(2)
C6 C7 Cl1 120.2(2)
C7 C8 C9 119.3(3)
C7 C8 H8 120.4
C9 C8 H8 120.4
C8 C9 C10 122.3(3)
C8 C9 H9 118.9
C10 C9 H9 118.9
C9 C10 C5 117.9(3)
C9 C10 C11 119.3(3)
C5 C10 C11 122.8(3)
F2 C11 C10 109.1(2)
F2 C11 C12 105.3(2)
C10 C11 C12 115.0(2)
F2 C11 H11 109.1
C10 C11 H11 109.1
C12 C11 H11 109.1
O2 C12 C13 122.2(3)
O2 C12 C11 120.2(3)
C13 C12 C11 117.6(3)
C18 C13 C14 119.1(3)
C18 C13 C12 119.3(3)
C14 C13 C12 121.6(3)
C15 C14 C13 119.6(3)
C15 C14 H14 120.2
C13 C14 H14 120.2
C16 C15 C14 120.6(3)
C16 C15 H15 119.7
C14 C15 H15 119.7
C17 C16 C15 119.6(3)
C17 C16 H16 120.2
C15 C16 H16 120.2
C16 C17 C18 120.9(3)
C16 C17 H17 119.5
C18 C17 H17 119.5
C17 C18 C13 120.2(3)
C17 C18 H18 119.9
C13 C18 H18 119.9
C2 C19 H19A 109.5
C2 C19 H19B 109.5
H19A C19 H19B 109.5
C2 C19 H19C 109.5
H19A C19 H19C 109.5
H19B C19 H19C 109.5
C21 C20 H20A 120.0
C21 C20 H20B 120.0
H20A C20 H20B 120.0
C20 C21 C38 123.2(4)
C20 C21 C22 118.7(3)
C38 C21 C22 118.1(3)
F3 C22 C21 108.8(3)
F3 C22 C23 106.2(3)
C21 C22 C23 113.4(3)
F3 C22 H22 109.5
C21 C22 H22 109.5
C23 C22 H22 109.5
O3 C23 C24 122.0(3)
O3 C23 C22 119.3(3)
C24 C23 C22 118.7(3)
C25 C24 C29 120.1(3)
C25 C24 C23 119.5(3)
C29 C24 C23 120.3(3)
C24 C25 C26 120.5(3)
C24 C25 H25 119.8
C26 C25 H25 119.8
C27 C26 C25 120.0(3)
C27 C26 Cl2 120.4(3)
C25 C26 Cl2 119.6(3)
C26 C27 C28 119.6(3)
C26 C27 H27 120.2
C28 C27 H27 120.2
C27 C28 C29 121.8(3)
C27 C28 H28 119.1
C29 C28 H28 119.1
C28 C29 C24 117.9(3)
C28 C29 C30 120.0(3)
C24 C29 C30 122.1(3)
F4 C30 C29 109.7(3)
F4 C30 C31 105.0(3)
C29 C30 C31 113.3(3)
F4 C30 H30 109.6
C29 C30 H30 109.6
C31 C30 H30 109.6
O4 C31 C32 122.0(3)
O4 C31 C30 119.4(3)
C32 C31 C30 118.6(3)
C37 C32 C33 118.3(3)
C37 C32 C31 122.7(3)
C33 C32 C31 119.0(3)
C34 C33 C32 120.9(4)
C34 C33 H33 119.5
C32 C33 H33 119.5
C35 C34 C33 120.2(4)
C35 C34 H34 119.9
C33 C34 H34 119.9
C34 C35 C36 120.3(4)
C34 C35 H35 119.9
C36 C35 H35 119.9
C35 C36 C37 119.7(4)
C35 C36 H36 120.1
C37 C36 H36 120.1
C32 C37 C36 120.5(4)
C32 C37 H37 119.7
C36 C37 H37 119.7
C21 C38 H38A 109.5
C21 C38 H38B 109.5
H38A C38 H38B 109.5
C21 C38 H38C 109.5
H38A C38 H38C 109.5
H38B C38 H38C 109.5

loop_
_geom_bond_atom_site_label_1
_geom_bond_atom_site_label_2
_geom_bond_distance
Cl1 C7 1.735(3)
Cl2 C26 1.731(3)
F1 C3 1.397(3)
F2 C11 1.407(3)
F3 C22 1.395(3)
F4 C30 1.401(3)
O1 C4 1.216(3)
O2 C12 1.205(3)
O3 C23 1.209(3)
O4 C31 1.219(3)
C1 C2 1.318(5)
C1 H1A 0.9300
C1 H1B 0.9300
C2 C19 1.489(5)
C2 C3 1.501(4)
C3 C4 1.527(4)
C3 H3 0.9800
C4 C5 1.487(4)
C5 C6 1.392(4)
C5 C10 1.407(4)
C6 C7 1.384(4)
C6 H6 0.9300
C7 C8 1.366(4)
C8 C9 1.377(4)
C8 H8 0.9300
C9 C10 1.384(4)
C9 H9 0.9300
C10 C11 1.503(4)
C11 C12 1.535(4)
C11 H11 0.9800
C12 C13 1.489(4)
C13 C18 1.383(4)
C13 C14 1.384(4)
C14 C15 1.382(4)
C14 H14 0.9300
C15 C16 1.367(5)
C15 H15 0.9300
C16 C17 1.360(5)
C16 H16 0.9300
C17 C18 1.367(4)
C17 H17 0.9300
C18 H18 0.9300
C19 H19A 0.9600
C19 H19B 0.9600
C19 H19C 0.9600
C20 C21 1.325(5)
C20 H20A 0.9300
C20 H20B 0.9300
C21 C38 1.463(4)
C21 C22 1.509(4)
C22 C23 1.529(4)
C22 H22 0.9800
C23 C24 1.490(4)
C24 C25 1.380(4)
C24 C29 1.402(4)
C25 C26 1.384(4)
C25 H25 0.9300
C26 C27 1.371(5)
C27 C28 1.375(5)
C27 H27 0.9300
C28 C29 1.388(4)
C28 H28 0.9300
C29 C30 1.498(4)
C30 C31 1.538(4)
C30 H30 0.9800
C31 C32 1.472(4)
C32 C37 1.379(4)
C32 C33 1.385(4)
C33 C34 1.371(5)
C33 H33 0.9300
C34 C35 1.358(5)
C34 H34 0.9300
C35 C36 1.374(5)
C35 H35 0.9300
C36 C37 1.384(5)
C36 H36 0.9300
C37 H37 0.9300
C38 H38A 0.9600
C38 H38B 0.9600
C38 H38C 0.9600

loop_
_geom_torsion_atom_site_label_1
_geom_torsion_atom_site_label_2
_geom_torsion_atom_site_label_3
_geom_torsion_atom_site_label_4
_geom_torsion
C1 C2 C3 F1 111.6(3)
C19 C2 C3 F1 -66.8(3)
C1 C2 C3 C4 -130.8(3)
C19 C2 C3 C4 50.9(4)
F1 C3 C4 O1 15.4(4)
C2 C3 C4 O1 -103.0(3)
F1 C3 C4 C5 -165.8(2)
C2 C3 C4 C5 75.8(3)
O1 C4 C5 C6 -167.8(3)
C3 C4 C5 C6 13.4(4)
O1 C4 C5 C10 10.8(4)
C3 C4 C5 C10 -168.0(2)
C10 C5 C6 C7 -0.6(4)
C4 C5 C6 C7 178.0(2)
C5 C6 C7 C8 0.5(4)
C5 C6 C7 Cl1 179.0(2)
C6 C7 C8 C9 -0.4(4)
Cl1 C7 C8 C9 -178.8(2)
C7 C8 C9 C10 0.2(4)
C8 C9 C10 C5 -0.3(4)
C8 C9 C10 C11 -179.8(3)
C6 C5 C10 C9 0.5(4)
C4 C5 C10 C9 -178.1(2)
C6 C5 C10 C11 179.9(2)
C4 C5 C10 C11 1.3(4)
C9 C10 C11 F2 1.3(3)
C5 C10 C11 F2 -178.2(2)
C9 C10 C11 C12 -116.8(3)
C5 C10 C11 C12 63.8(3)
F2 C11 C12 O2 -101.7(3)
C10 C11 C12 O2 18.5(4)
F2 C11 C12 C13 77.2(3)
C10 C11 C12 C13 -162.6(3)
O2 C12 C13 C18 -23.2(5)
C11 C12 C13 C18 157.9(3)
O2 C12 C13 C14 157.3(3)
C11 C12 C13 C14 -21.6(4)
C18 C13 C14 C15 1.4(5)
C12 C13 C14 C15 -179.2(3)
C13 C14 C15 C16 -1.7(5)
C14 C15 C16 C17 0.3(6)
C15 C16 C17 C18 1.3(6)
C16 C17 C18 C13 -1.6(5)
C14 C13 C18 C17 0.2(5)
C12 C13 C18 C17 -179.2(3)
C20 C21 C22 F3 -108.4(4)
C38 C21 C22 F3 70.4(4)
C20 C21 C22 C23 133.7(4)
C38 C21 C22 C23 -47.5(4)
F3 C22 C23 O3 -6.0(4)
C21 C22 C23 O3 113.4(3)
F3 C22 C23 C24 175.9(2)
C21 C22 C23 C24 -64.7(4)
O3 C23 C24 C25 166.3(3)
C22 C23 C24 C25 -15.7(4)
O3 C23 C24 C29 -15.0(4)
C22 C23 C24 C29 163.0(3)
C29 C24 C25 C26 -1.2(5)
C23 C24 C25 C26 177.5(3)
C24 C25 C26 C27 -0.7(5)
C24 C25 C26 Cl2 -179.9(2)
C25 C26 C27 C28 2.0(5)
Cl2 C26 C27 C28 -178.8(3)
C26 C27 C28 C29 -1.4(5)
C27 C28 C29 C24 -0.5(5)
C27 C28 C29 C30 180.0(3)
C25 C24 C29 C28 1.7(4)
C23 C24 C29 C28 -176.9(3)
C25 C24 C29 C30 -178.7(3)
C23 C24 C29 C30 2.6(4)
C28 C29 C30 F4 13.0(4)
C24 C29 C30 F4 -166.5(3)
C28 C29 C30 C31 -104.0(3)
C24 C29 C30 C31 76.4(4)
F4 C30 C31 O4 -109.0(3)
C29 C30 C31 O4 10.7(4)
F4 C30 C31 C32 69.1(3)
C29 C30 C31 C32 -171.1(3)
O4 C31 C32 C37 172.0(3)
C30 C31 C32 C37 -6.1(5)
O4 C31 C32 C33 -7.7(5)
C30 C31 C32 C33 174.2(3)
C37 C32 C33 C34 -0.2(5)
C31 C32 C33 C34 179.5(3)
C32 C33 C34 C35 -0.7(6)
C33 C34 C35 C36 1.6(7)
C34 C35 C36 C37 -1.6(6)
C33 C32 C37 C36 0.2(5)
C31 C32 C37 C36 -179.5(3)
C35 C36 C37 C32 0.6(6)
